data_4075997
loop_
_publ_author_name
'Vijaikanth, V.'
'Gupta, B. D.'
'Mandal, Debaprasad'
'Shekhar, Shashank'

_publ_section_title
;
 2-Substitutedm-Xylylene-Bridged Dicobaloximes:&#x00A0;
 Structure&#x2212;Property Relationship Using Variable-Temperature1H NMR
 Study&#x2020;
;
_journal_issue 18
_journal_name_full Organometallics
_journal_page_first 4454
_journal_paper_doi 10.1021/om050405y
_journal_volume 24
_journal_year 2005
_chemical_formula_moiety 'C36 H51 Co2 N11 O11'
_chemical_formula_sum 'C36 H51 Co2 N11 O11'
_chemical_formula_weight 931.74
_chemical_name_common m-xylylene-dicobaloxime
_chemical_name_systematic
;
2-nitro meta-xylylene benzyl pyridine dimethylglyoximato dicobaloxime
;
_space_group_IT_number 2
_symmetry_cell_setting triclinic
_symmetry_Int_Tables_number 2
_symmetry_space_group_name_Hall '-P 1'
_symmetry_space_group_name_H-M 'P -1'
_atom_sites_solution_hydrogens geom
_atom_sites_solution_primary direct
_atom_sites_solution_secondary difmap
_audit_creation_method SHELXL-97
_cell_angle_alpha 73.740(10)
_cell_angle_beta 85.911(2)
_cell_angle_gamma 77.530(10)
_cell_formula_units_Z 2
_cell_length_a 8.495(7)
_cell_length_b 15.544(12)
_cell_length_c 16.264(12)
_cell_measurement_reflns_used 900
_cell_measurement_temperature 100(2)
_cell_measurement_theta_max +28.0
_cell_measurement_theta_min -28.0
_cell_volume 2013(3)
_computing_cell_refinement 'SMART 5.628 (BRUKER, 2003)'
_computing_data_collection 'SMART 5.628 (BRUKER, 2003)'
_computing_data_reduction 'SAINT+ 6.45 (BRUKER, 2003)'
_computing_molecular_graphics 'Diamond 2.1'
_computing_publication_material 'WinGX publication routines (Farrugia, 1999)'
_computing_structure_refinement 'SHELXL-97 (Sheldrick, 1997)'
_computing_structure_solution SHELXTL
_diffrn_ambient_temperature 100(2)
_diffrn_measured_fraction_theta_full 0.958
_diffrn_measured_fraction_theta_max 0.958
_diffrn_measurement_device_type 'CCD area detector'
_diffrn_measurement_method \f/\w
_diffrn_radiation_monochromator graphite
_diffrn_radiation_source 'fine-focus sealed tube'
_diffrn_radiation_type MoK\a
_diffrn_radiation_wavelength 0.71073
_diffrn_reflns_av_R_equivalents 0.0301
_diffrn_reflns_av_sigmaI/netI 0.0713
_diffrn_reflns_limit_h_max 11
_diffrn_reflns_limit_h_min -11
_diffrn_reflns_limit_k_max 11
_diffrn_reflns_limit_k_min -20
_diffrn_reflns_limit_l_max 18
_diffrn_reflns_limit_l_min -21
_diffrn_reflns_number 13615
_diffrn_reflns_theta_full 28.32
_diffrn_reflns_theta_max 28.32
_diffrn_reflns_theta_min 2.15
_diffrn_standards_decay_% <0.05
_exptl_absorpt_coefficient_mu 0.898
_exptl_absorpt_correction_T_max 0.8623
_exptl_absorpt_correction_T_min 0.8000
_exptl_absorpt_correction_type empirical
_exptl_absorpt_process_details 'Bruker SADABS'
_exptl_crystal_colour orange
_exptl_crystal_density_diffrn 1.537
_exptl_crystal_density_method 'not measured'
_exptl_crystal_description prism
_exptl_crystal_F_000 972
_exptl_crystal_size_max 0.26
_exptl_crystal_size_mid 0.23
_exptl_crystal_size_min 0.17
_refine_diff_density_max 1.109
_refine_diff_density_min -0.750
_refine_diff_density_rms 0.117
_refine_ls_extinction_method none
_refine_ls_goodness_of_fit_ref 1.050
_refine_ls_hydrogen_treatment mixed
_refine_ls_matrix_type full
_refine_ls_number_parameters 550
_refine_ls_number_reflns 9627
_refine_ls_number_restraints 0
_refine_ls_restrained_S_all 1.050
_refine_ls_R_factor_all 0.0894
_refine_ls_R_factor_gt 0.0685
_refine_ls_shift/su_max 0.002
_refine_ls_shift/su_mean 0.000
_refine_ls_structure_factor_coef Fsqd
_refine_ls_weighting_details 'calc w=1/[\s^2^(Fo^2^)+(0.0761P)^2^+2.9866P] where P=(Fo^2^+2Fc^2^)/3'
_refine_ls_weighting_scheme calc
_refine_ls_wR_factor_gt 0.1584
_refine_ls_wR_factor_ref 0.1705
_reflns_number_gt 7496
_reflns_number_total 9627
_reflns_threshold_expression >2sigma(I)
_cod_data_source_file om050405ysi20050521_031736.cif
_cod_data_source_block 5
_cod_database_code 4075997

loop_
_symmetry_equiv_pos_as_xyz
'x, y, z'
'-x, -y, -z'

loop_
_atom_site_label
_atom_site_type_symbol
_atom_site_fract_x
_atom_site_fract_y
_atom_site_fract_z
_atom_site_U_iso_or_equiv
_atom_site_adp_type
_atom_site_occupancy
_atom_site_symmetry_multiplicity
_atom_site_calc_flag
_atom_site_refinement_flags
Co1 Co 0.87039(6) 0.21393(3) 0.17157(3) 0.01355(13) Uani 1 1 d .
Co2 Co 0.62862(6) 0.67530(3) 0.30405(3) 0.01357(13) Uani 1 1 d .
O1 O 0.8919(3) 0.36770(19) 0.02795(17) 0.0250(6) Uani 1 1 d .
H1O H 0.8003 0.3497 0.0344 0.037 Uiso 1 1 d .
O2 O 1.0725(3) 0.14069(19) 0.31716(17) 0.0259(6) Uani 1 1 d .
O3 O 0.8360(3) 0.06734(19) 0.32013(17) 0.0243(6) Uani 1 1 d .
H3O H 0.9265 0.0837 0.3201 0.036 Uiso 1 1 d .
O4 O 0.6721(3) 0.28485(19) 0.02487(17) 0.0230(6) Uani 1 1 d .
O5 O 0.8688(4) 0.3713(2) 0.3538(2) 0.0351(8) Uani 1 1 d .
O6 O 1.0154(3) 0.4490(2) 0.2607(2) 0.0367(8) Uani 1 1 d .
O7 O 0.4461(3) 0.79834(19) 0.16227(17) 0.0251(6) Uani 1 1 d .
O8 O 0.5801(4) 0.50058(19) 0.40263(18) 0.0259(6) Uani 1 1 d .
O9 O 0.8169(4) 0.5488(2) 0.44109(19) 0.0300(7) Uani 1 1 d .
H9O H 0.7346 0.5291 0.4250 0.045 Uiso 1 1 d .
O10 O 0.6841(3) 0.84673(18) 0.20107(17) 0.0236(6) Uani 1 1 d .
H10O H 0.5799 0.8307 0.1918 0.035 Uiso 1 1 d .
N1 N 0.9537(4) 0.3140(2) 0.10461(19) 0.0169(6) Uani 1 1 d .
N2 N 1.0434(4) 0.2054(2) 0.2422(2) 0.0189(7) Uani 1 1 d .
N3 N 0.7799(4) 0.1175(2) 0.2413(2) 0.0180(6) Uani 1 1 d .
N4 N 0.6963(4) 0.2241(2) 0.1011(2) 0.0176(6) Uani 1 1 d .
N5 N 1.0159(4) 0.1280(2) 0.1089(2) 0.0178(6) Uani 1 1 d .
N6 N 0.8880(4) 0.4242(2) 0.2839(2) 0.0248(7) Uani 1 1 d .
N7 N 0.4584(4) 0.7188(2) 0.2256(2) 0.0189(7) Uani 1 1 d .
N8 N 0.5251(4) 0.5749(2) 0.3397(2) 0.0187(7) Uani 1 1 d .
N9 N 0.7994(4) 0.6303(2) 0.3828(2) 0.0204(7) Uani 1 1 d .
N10 N 0.7344(4) 0.7748(2) 0.26841(19) 0.0162(6) Uani 1 1 d .
N11 N 0.4916(4) 0.7360(2) 0.3888(2) 0.0186(6) Uani 1 1 d .
C1 C 1.1573(5) 0.4087(3) 0.0862(3) 0.0362(11) Uani 1 1 d .
H1A H 1.2228 0.3929 0.0384 0.054 Uiso 1 1 calc R
H1B H 1.2261 0.4210 0.1256 0.054 Uiso 1 1 calc R
H1C H 1.0736 0.4633 0.0641 0.054 Uiso 1 1 calc R
C2 C 1.0799(5) 0.3307(3) 0.1327(3) 0.0214(8) Uani 1 1 d .
C3 C 1.1328(5) 0.2664(3) 0.2152(3) 0.0218(8) Uani 1 1 d .
C4 C 1.2704(5) 0.2699(3) 0.2657(3) 0.0313(10) Uani 1 1 d .
H4A H 1.2288 0.2885 0.3173 0.047 Uiso 1 1 calc R
H4B H 1.3314 0.3143 0.2308 0.047 Uiso 1 1 calc R
H4C H 1.3413 0.2092 0.2824 0.047 Uiso 1 1 calc R
C5 C 0.5544(5) 0.0355(3) 0.2644(3) 0.0282(9) Uani 1 1 d .
H5A H 0.5903 -0.0222 0.2489 0.042 Uiso 1 1 calc R
H5B H 0.4398 0.0593 0.2511 0.042 Uiso 1 1 calc R
H5C H 0.5703 0.0250 0.3258 0.042 Uiso 1 1 calc R
C6 C 0.6505(5) 0.1038(3) 0.2143(3) 0.0206(8) Uani 1 1 d .
C7 C 0.6042(5) 0.1651(3) 0.1287(3) 0.0211(8) Uani 1 1 d .
C8 C 0.4671(5) 0.1616(3) 0.0781(3) 0.0312(10) Uani 1 1 d .
H8A H 0.3745 0.2097 0.0838 0.047 Uiso 1 1 calc R
H8B H 0.4375 0.1017 0.0997 0.047 Uiso 1 1 calc R
H8C H 0.4993 0.1713 0.0177 0.047 Uiso 1 1 calc R
C9 C 1.0879(5) 0.0440(3) 0.1523(3) 0.0264(9) Uani 1 1 d .
H9 H 1.0726 0.0255 0.2127 0.032 Uiso 1 1 calc R
C10 C 1.1836(5) -0.0171(3) 0.1132(3) 0.0341(11) Uani 1 1 d .
H10 H 1.2319 -0.0768 0.1458 0.041 Uiso 1 1 calc R
C11 C 1.2080(6) 0.0101(3) 0.0254(3) 0.0381(12) Uani 1 1 d .
H11 H 1.2730 -0.0310 -0.0030 0.046 Uiso 1 1 calc R
C12 C 1.1372(5) 0.0970(3) -0.0204(3) 0.0328(10) Uani 1 1 d .
H12 H 1.1534 0.1174 -0.0805 0.039 Uiso 1 1 calc R
C13 C 1.0416(5) 0.1541(3) 0.0237(3) 0.0281(9) Uani 1 1 d .
H13 H 0.9921 0.2142 -0.0076 0.034 Uiso 1 1 calc R
C14 C 0.7248(4) 0.2922(2) 0.2396(2) 0.0162(7) Uani 1 1 d .
H14A H 0.6222 0.2703 0.2514 0.019 Uiso 1 1 calc R
H14B H 0.7762 0.2804 0.2955 0.019 Uiso 1 1 calc R
C15 C 0.6847(4) 0.3930(3) 0.2015(2) 0.0165(7) Uani 1 1 d .
C16 C 0.5662(4) 0.4284(3) 0.1381(2) 0.0197(8) Uani 1 1 d .
H16 H 0.5138 0.3875 0.1221 0.024 Uiso 1 1 calc R
C17 C 0.5238(5) 0.5204(3) 0.0986(2) 0.0210(8) Uani 1 1 d .
H17 H 0.4445 0.5418 0.0551 0.025 Uiso 1 1 calc R
C18 C 0.5951(5) 0.5823(3) 0.1213(2) 0.0198(8) Uani 1 1 d .
H18 H 0.5650 0.6456 0.0929 0.024 Uiso 1 1 calc R
C19 C 0.7118(4) 0.5527(3) 0.1859(2) 0.0172(7) Uani 1 1 d .
C20 C 0.7545(4) 0.4576(2) 0.2222(2) 0.0157(7) Uani 1 1 d .
C21 C 0.7707(4) 0.6231(3) 0.2144(2) 0.0185(8) Uani 1 1 d .
H21A H 0.7812 0.6744 0.1635 0.022 Uiso 1 1 calc R
H21B H 0.8798 0.5958 0.2384 0.022 Uiso 1 1 calc R
C22 C 0.2117(5) 0.6904(3) 0.1755(3) 0.0320(10) Uani 1 1 d .
H22A H 0.2174 0.7458 0.1293 0.048 Uiso 1 1 calc R
H22B H 0.1117 0.7006 0.2085 0.048 Uiso 1 1 calc R
H22C H 0.2133 0.6394 0.1509 0.048 Uiso 1 1 calc R
C23 C 0.3524(5) 0.6679(3) 0.2328(3) 0.0229(8) Uani 1 1 d .
C24 C 0.3914(5) 0.5829(3) 0.3020(2) 0.0216(8) Uani 1 1 d .
C25 C 0.2933(6) 0.5104(3) 0.3244(3) 0.0365(11) Uani 1 1 d .
H25A H 0.3428 0.4610 0.2985 0.055 Uiso 1 1 calc R
H25B H 0.1837 0.5367 0.3027 0.055 Uiso 1 1 calc R
H25C H 0.2890 0.4858 0.3868 0.055 Uiso 1 1 calc R
C26 C 1.0316(6) 0.6633(3) 0.4423(3) 0.0356(11) Uani 1 1 d .
H26A H 1.0405 0.6008 0.4794 0.053 Uiso 1 1 calc R
H26B H 1.0105 0.7065 0.4776 0.053 Uiso 1 1 calc R
H26C H 1.1326 0.6687 0.4101 0.053 Uiso 1 1 calc R
C27 C 0.8959(5) 0.6846(3) 0.3812(3) 0.0223(8) Uani 1 1 d .
C28 C 0.8582(5) 0.7701(3) 0.3125(3) 0.0206(8) Uani 1 1 d .
C29 C 0.9543(5) 0.8437(3) 0.2957(3) 0.0320(10) Uani 1 1 d .
H29A H 0.9233 0.8881 0.2405 0.048 Uiso 1 1 calc R
H29B H 1.0694 0.8163 0.2943 0.048 Uiso 1 1 calc R
H29C H 0.9330 0.8747 0.3413 0.048 Uiso 1 1 calc R
C30 C 0.4763(5) 0.6897(3) 0.4712(3) 0.0260(9) Uani 1 1 d .
H30 H 0.5277 0.6269 0.4890 0.031 Uiso 1 1 calc R
C31 C 0.3903(6) 0.7286(4) 0.5310(3) 0.0414(12) Uani 1 1 d .
H31 H 0.3827 0.6934 0.5886 0.050 Uiso 1 1 calc R
C32 C 0.3145(6) 0.8204(4) 0.5057(3) 0.0429(13) Uani 1 1 d .
H32 H 0.2551 0.8492 0.5459 0.051 Uiso 1 1 calc R
C33 C 0.3271(6) 0.8695(3) 0.4206(3) 0.0393(12) Uani 1 1 d .
H33 H 0.2762 0.9322 0.4013 0.047 Uiso 1 1 calc R
C34 C 0.4162(5) 0.8241(3) 0.3645(3) 0.0268(9) Uani 1 1 d .
H34 H 0.4240 0.8571 0.3062 0.032 Uiso 1 1 calc R
C35 C 0.7212(11) 0.8861(7) 0.4974(5) 0.085(3) Uani 1 1 d .
H35A H 0.6843 0.8288 0.5019 0.102 Uiso 1 1 calc R
H35B H 0.6994 0.9267 0.4388 0.102 Uiso 1 1 calc R
C36 C 0.8751(16) 0.8681(11) 0.5128(7) 0.174(6) Uani 1 1 d .
H36A H 0.9086 0.9244 0.5135 0.261 Uiso 1 1 calc R
H36B H 0.9353 0.8434 0.4680 0.261 Uiso 1 1 calc R
H36C H 0.8971 0.8230 0.5686 0.261 Uiso 1 1 calc R
O11 O 0.644(3) 0.9266(9) 0.5537(7) 0.336(11) Uani 1 1 d .
H11O H 0.5524 0.9424 0.5390 0.504 Uiso 1 1 d .

loop_
_atom_site_aniso_label
_atom_site_aniso_U_11
_atom_site_aniso_U_22
_atom_site_aniso_U_33
_atom_site_aniso_U_23
_atom_site_aniso_U_13
_atom_site_aniso_U_12
Co1 0.0139(2) 0.0115(2) 0.0158(3) -0.00355(18) 0.00060(17) -0.00413(18)
Co2 0.0155(2) 0.0119(2) 0.0151(2) -0.00420(19) -0.00003(17) -0.00602(18)
O1 0.0246(15) 0.0250(15) 0.0199(14) 0.0045(12) -0.0018(11) -0.0069(12)
O2 0.0309(16) 0.0225(15) 0.0212(14) 0.0011(12) -0.0086(12) -0.0056(12)
O3 0.0293(15) 0.0201(14) 0.0214(14) 0.0002(11) 0.0016(11) -0.0087(12)
O4 0.0236(14) 0.0255(15) 0.0179(14) -0.0025(11) -0.0039(11) -0.0039(12)
O5 0.048(2) 0.0294(17) 0.0278(17) -0.0035(14) -0.0174(14) -0.0073(15)
O6 0.0169(15) 0.0306(17) 0.068(2) -0.0186(17) -0.0108(14) -0.0056(13)
O7 0.0308(16) 0.0207(14) 0.0203(14) -0.0018(11) -0.0046(11) -0.0015(12)
O8 0.0375(17) 0.0181(14) 0.0226(14) -0.0010(12) 0.0025(12) -0.0136(12)
O9 0.0377(17) 0.0216(15) 0.0288(16) 0.0009(13) -0.0118(13) -0.0086(13)
O10 0.0289(15) 0.0172(14) 0.0234(14) -0.0006(11) 0.0014(11) -0.0087(11)
N1 0.0181(16) 0.0163(15) 0.0160(15) -0.0035(12) 0.0029(11) -0.0048(12)
N2 0.0197(16) 0.0146(15) 0.0218(16) -0.0052(13) -0.0006(12) -0.0021(12)
N3 0.0217(16) 0.0146(15) 0.0197(16) -0.0062(13) 0.0027(12) -0.0066(12)
N4 0.0170(15) 0.0161(15) 0.0210(16) -0.0082(13) 0.0003(12) -0.0021(12)
N5 0.0174(15) 0.0150(15) 0.0227(16) -0.0072(13) 0.0010(12) -0.0043(12)
N6 0.0235(18) 0.0172(16) 0.037(2) -0.0133(15) -0.0071(14) -0.0022(13)
N7 0.0187(16) 0.0189(16) 0.0193(16) -0.0072(13) 0.0005(12) -0.0016(13)
N8 0.0258(17) 0.0174(16) 0.0163(16) -0.0069(13) 0.0047(12) -0.0105(13)
N9 0.0254(17) 0.0150(16) 0.0217(17) -0.0051(13) -0.0027(13) -0.0048(13)
N10 0.0221(16) 0.0111(14) 0.0165(15) -0.0053(12) 0.0021(12) -0.0046(12)
N11 0.0214(16) 0.0210(16) 0.0170(16) -0.0064(13) 0.0021(12) -0.0113(13)
C1 0.027(2) 0.032(2) 0.045(3) 0.005(2) -0.0005(19) -0.0177(19)
C2 0.0176(19) 0.0171(18) 0.028(2) -0.0027(16) 0.0042(15) -0.0065(15)
C3 0.0169(18) 0.0198(19) 0.030(2) -0.0090(16) 0.0007(15) -0.0037(15)
C4 0.019(2) 0.033(2) 0.046(3) -0.015(2) -0.0043(18) -0.0062(18)
C5 0.032(2) 0.021(2) 0.036(2) -0.0096(18) 0.0071(18) -0.0143(18)
C6 0.0207(19) 0.0179(19) 0.027(2) -0.0116(16) 0.0091(15) -0.0087(15)
C7 0.0181(19) 0.0211(19) 0.029(2) -0.0142(17) 0.0046(15) -0.0053(15)
C8 0.024(2) 0.038(3) 0.041(3) -0.022(2) -0.0033(18) -0.0119(19)
C9 0.024(2) 0.023(2) 0.033(2) -0.0086(18) 0.0026(17) -0.0073(17)
C10 0.028(2) 0.021(2) 0.053(3) -0.010(2) 0.001(2) -0.0036(18)
C11 0.027(2) 0.040(3) 0.060(3) -0.035(3) 0.011(2) -0.008(2)
C12 0.025(2) 0.046(3) 0.034(2) -0.023(2) 0.0044(18) -0.008(2)
C13 0.022(2) 0.033(2) 0.031(2) -0.0104(19) -0.0001(16) -0.0054(17)
C14 0.0142(17) 0.0174(18) 0.0191(18) -0.0066(14) 0.0025(13) -0.0062(14)
C15 0.0156(17) 0.0184(18) 0.0197(18) -0.0105(15) 0.0028(13) -0.0064(14)
C16 0.0156(18) 0.023(2) 0.027(2) -0.0141(16) -0.0017(14) -0.0059(15)
C17 0.0190(19) 0.025(2) 0.0203(19) -0.0112(16) -0.0017(14) 0.0008(15)
C18 0.025(2) 0.0155(18) 0.0178(18) -0.0064(15) 0.0008(14) -0.0003(15)
C19 0.0166(18) 0.0174(18) 0.0207(19) -0.0104(15) 0.0051(14) -0.0044(14)
C20 0.0160(17) 0.0169(18) 0.0176(18) -0.0085(15) 0.0004(13) -0.0055(14)
C21 0.0203(19) 0.0154(18) 0.0211(19) -0.0071(15) 0.0042(14) -0.0049(14)
C22 0.022(2) 0.049(3) 0.030(2) -0.019(2) -0.0018(17) -0.007(2)
C23 0.0198(19) 0.031(2) 0.024(2) -0.0176(17) 0.0044(15) -0.0064(16)
C24 0.023(2) 0.026(2) 0.022(2) -0.0126(16) 0.0039(15) -0.0106(16)
C25 0.038(3) 0.047(3) 0.039(3) -0.021(2) 0.010(2) -0.032(2)
C26 0.034(3) 0.034(3) 0.043(3) -0.014(2) -0.017(2) -0.005(2)
C27 0.0187(19) 0.0178(19) 0.032(2) -0.0088(17) -0.0044(15) -0.0026(15)
C28 0.0209(19) 0.0168(18) 0.027(2) -0.0093(16) 0.0014(15) -0.0055(15)
C29 0.030(2) 0.026(2) 0.046(3) -0.013(2) 0.0022(19) -0.0150(18)
C30 0.030(2) 0.026(2) 0.024(2) -0.0071(17) 0.0040(16) -0.0096(17)
C31 0.055(3) 0.046(3) 0.028(2) -0.014(2) 0.016(2) -0.021(3)
C32 0.050(3) 0.048(3) 0.040(3) -0.028(2) 0.021(2) -0.018(3)
C33 0.045(3) 0.031(3) 0.047(3) -0.021(2) 0.014(2) -0.009(2)
C34 0.028(2) 0.026(2) 0.030(2) -0.0131(18) 0.0062(17) -0.0100(17)
C35 0.082(6) 0.128(8) 0.052(4) -0.015(5) -0.009(4) -0.045(5)
C36 0.154(12) 0.284(19) 0.107(9) -0.109(11) 0.004(8) -0.022(12)
O11 0.68(3) 0.213(12) 0.178(10) -0.110(9) 0.190(15) -0.204(16)

loop_
_atom_type_symbol
_atom_type_description
_atom_type_scat_dispersion_real
_atom_type_scat_dispersion_imag
_atom_type_scat_source
C C 0.0033 0.0016 'International Tables Vol C Tables 4.2.6.8 and 6.1.1.4'
H H 0.0000 0.0000 'International Tables Vol C Tables 4.2.6.8 and 6.1.1.4'
N N 0.0061 0.0033 'International Tables Vol C Tables 4.2.6.8 and 6.1.1.4'
O O 0.0106 0.0060 'International Tables Vol C Tables 4.2.6.8 and 6.1.1.4'
Co Co 0.3494 0.9721 'International Tables Vol C Tables 4.2.6.8 and 6.1.1.4'

loop_
_geom_angle_atom_site_label_1
_geom_angle_atom_site_label_2
_geom_angle_atom_site_label_3
_geom_angle
_geom_angle_publ_flag
N1 Co1 N3 177.16(13) ?
N1 Co1 N4 98.36(14) ?
N3 Co1 N4 81.49(14) ?
N1 Co1 N2 81.22(14) ?
N3 Co1 N2 98.89(14) ?
N4 Co1 N2 179.19(14) ?
N1 Co1 C14 92.32(15) ?
N3 Co1 C14 84.85(15) ?
N4 Co1 C14 90.49(15) ?
N2 Co1 C14 88.83(15) ?
N1 Co1 N5 91.00(14) ?
N3 Co1 N5 91.83(14) ?
N4 Co1 N5 90.21(14) ?
N2 Co1 N5 90.49(14) ?
C14 Co1 N5 176.47(13) yes
N7 Co2 N8 81.51(15) ?
N7 Co2 N10 98.94(14) ?
N8 Co2 N10 179.36(14) ?
N7 Co2 N9 179.36(14) ?
N8 Co2 N9 97.92(15) ?
N10 Co2 N9 81.63(14) ?
N7 Co2 N11 90.20(14) ?
N8 Co2 N11 90.28(14) ?
N10 Co2 N11 90.18(13) ?
N9 Co2 N11 90.10(15) ?
N7 Co2 C21 89.26(16) ?
N8 Co2 C21 93.64(15) ?
N10 Co2 C21 85.91(14) ?
N9 Co2 C21 90.48(16) ?
N11 Co2 C21 175.91(14) yes
C2 N1 O1 118.8(3) ?
C2 N1 Co1 117.5(3) ?
O1 N1 Co1 123.7(2) ?
C3 N2 O2 121.3(3) ?
C3 N2 Co1 116.6(3) ?
O2 N2 Co1 122.1(2) ?
C6 N3 O3 119.1(3) ?
C6 N3 Co1 117.1(3) ?
O3 N3 Co1 123.6(2) ?
C7 N4 O4 120.7(3) ?
C7 N4 Co1 116.5(3) ?
O4 N4 Co1 122.7(2) ?
C9 N5 C13 118.0(3) ?
C9 N5 Co1 120.3(3) ?
C13 N5 Co1 121.6(3) ?
O5 N6 O6 123.4(4) ?
O5 N6 C20 119.2(3) ?
O6 N6 C20 117.4(3) ?
C23 N7 O7 120.4(3) ?
C23 N7 Co2 117.0(3) ?
O7 N7 Co2 122.6(2) ?
C24 N8 O8 120.4(3) ?
C24 N8 Co2 116.5(3) ?
O8 N8 Co2 123.0(3) ?
C27 N9 O9 120.7(3) ?
C27 N9 Co2 116.4(3) ?
O9 N9 Co2 122.8(2) ?
C28 N10 O10 121.7(3) ?
C28 N10 Co2 116.3(3) ?
O10 N10 Co2 122.1(2) ?
C34 N11 C30 117.6(4) ?
C34 N11 Co2 121.1(3) ?
C30 N11 Co2 121.3(3) ?
N1 C2 C3 112.2(3) ?
N1 C2 C1 123.0(4) ?
C3 C2 C1 124.8(4) ?
N2 C3 C2 112.5(3) ?
N2 C3 C4 122.4(4) ?
C2 C3 C4 125.0(4) ?
N3 C6 C7 112.2(3) ?
N3 C6 C5 124.6(4) ?
C7 C6 C5 123.2(4) ?
N4 C7 C6 112.5(3) ?
N4 C7 C8 122.7(4) ?
C6 C7 C8 124.9(4) ?
N5 C9 C10 122.6(4) ?
C9 C10 C11 118.8(4) ?
C12 C11 C10 119.5(4) ?
C11 C12 C13 118.2(4) ?
N5 C13 C12 122.8(4) ?
C15 C14 Co1 118.3(2) yes
C20 C15 C16 115.6(3) ?
C20 C15 C14 126.3(3) ?
C16 C15 C14 118.2(3) ?
C17 C16 C15 122.0(4) ?
C16 C17 C18 120.7(4) ?
C17 C18 C19 120.9(4) ?
C20 C19 C18 116.0(3) ?
C20 C19 C21 125.4(3) ?
C18 C19 C21 118.4(3) ?
C15 C20 C19 124.8(3) ?
C15 C20 N6 118.1(3) ?
C19 C20 N6 117.0(3) ?
C19 C21 Co2 115.7(3) ?
N7 C23 C24 112.0(4) ?
N7 C23 C22 124.4(4) ?
C24 C23 C22 123.5(4) ?
N8 C24 C23 112.8(3) ?
N8 C24 C25 122.9(4) ?
C23 C24 C25 124.2(4) ?
N9 C27 C28 112.6(4) ?
N9 C27 C26 124.1(4) ?
C28 C27 C26 123.4(4) ?
N10 C28 C27 112.9(3) ?
N10 C28 C29 124.0(4) ?
C27 C28 C29 123.1(4) ?
N11 C30 C31 123.3(4) ?
C30 C31 C32 118.8(4) ?
C33 C32 C31 119.0(4) ?
C32 C33 C34 118.1(5) ?
N11 C34 C33 123.3(4) ?
C36 C35 O11 108.6(11) ?

loop_
_geom_bond_atom_site_label_1
_geom_bond_atom_site_label_2
_geom_bond_distance
_geom_bond_publ_flag
Co1 N1 1.877(3) ?
Co1 N3 1.883(3) ?
Co1 N4 1.888(3) ?
Co1 N2 1.889(3) ?
Co1 C14 2.035(4) yes
Co1 N5 2.054(3) yes
Co2 N7 1.880(3) ?
Co2 N8 1.886(3) ?
Co2 N10 1.887(3) ?
Co2 N9 1.887(3) ?
Co2 N11 2.041(3) yes
Co2 C21 2.057(4) yes
O1 N1 1.359(4) ?
O2 N2 1.345(4) ?
O3 N3 1.358(4) ?
O4 N4 1.330(4) ?
O5 N6 1.226(5) ?
O6 N6 1.226(5) ?
O7 N7 1.359(4) ?
O8 N8 1.332(4) ?
O9 N9 1.339(4) ?
O10 N10 1.344(4) ?
N1 C2 1.296(5) ?
N2 C3 1.303(5) ?
N3 C6 1.292(5) ?
N4 C7 1.298(5) ?
N5 C9 1.334(5) ?
N5 C13 1.347(5) ?
N6 C20 1.475(5) ?
N7 C23 1.301(5) ?
N8 C24 1.295(5) ?
N9 C27 1.292(5) ?
N10 C28 1.292(5) ?
N11 C34 1.340(5) ?
N11 C30 1.345(5) ?
C1 C2 1.495(5) ?
C2 C3 1.463(6) ?
C3 C4 1.496(6) ?
C5 C6 1.500(5) ?
C6 C7 1.475(6) ?
C7 C8 1.491(6) ?
C9 C10 1.379(6) ?
C10 C11 1.385(7) ?
C11 C12 1.375(7) ?
C12 C13 1.386(6) ?
C14 C15 1.487(5) ?
C15 C20 1.396(5) ?
C15 C16 1.403(5) ?
C16 C17 1.373(6) ?
C17 C18 1.382(6) ?
C18 C19 1.406(5) ?
C19 C20 1.406(5) ?
C19 C21 1.489(5) ?
C22 C23 1.488(6) ?
C23 C24 1.468(6) ?
C24 C25 1.494(6) ?
C26 C27 1.498(6) ?
C27 C28 1.467(6) ?
C28 C29 1.498(5) ?
C30 C31 1.371(6) ?
C31 C32 1.391(7) ?
C32 C33 1.389(7) ?
C33 C34 1.391(6) ?
C35 C36 1.304(13) ?
C35 O11 1.314(13) ?

loop_
_geom_torsion_atom_site_label_1
_geom_torsion_atom_site_label_2
_geom_torsion_atom_site_label_3
_geom_torsion_atom_site_label_4
_geom_torsion
N3 Co1 N1 C2 93(3)
N4 Co1 N1 C2 179.9(3)
N2 Co1 N1 C2 0.6(3)
C14 Co1 N1 C2 89.1(3)
N5 Co1 N1 C2 -89.7(3)
N3 Co1 N1 O1 -89(3)
N4 Co1 N1 O1 -2.0(3)
N2 Co1 N1 O1 178.8(3)
C14 Co1 N1 O1 -92.8(3)
N5 Co1 N1 O1 88.4(3)
N1 Co1 N2 C3 -0.1(3)
N3 Co1 N2 C3 -177.2(3)
N4 Co1 N2 C3 -60(10)
C14 Co1 N2 C3 -92.6(3)
N5 Co1 N2 C3 90.8(3)
N1 Co1 N2 O2 179.1(3)
N3 Co1 N2 O2 2.0(3)
N4 Co1 N2 O2 120(10)
C14 Co1 N2 O2 86.6(3)
N5 Co1 N2 O2 -90.0(3)
N1 Co1 N3 C6 86(3)
N4 Co1 N3 C6 -1.6(3)
N2 Co1 N3 C6 177.7(3)
C14 Co1 N3 C6 89.7(3)
N5 Co1 N3 C6 -91.5(3)
N1 Co1 N3 O3 -89(3)
N4 Co1 N3 O3 -176.4(3)
N2 Co1 N3 O3 2.9(3)
C14 Co1 N3 O3 -85.1(3)
N5 Co1 N3 O3 93.7(3)
N1 Co1 N4 C7 -178.5(3)
N3 Co1 N4 C7 -1.3(3)
N2 Co1 N4 C7 -119(10)
C14 Co1 N4 C7 -86.0(3)
N5 Co1 N4 C7 90.5(3)
N1 Co1 N4 O4 5.2(3)
N3 Co1 N4 O4 -177.7(3)
N2 Co1 N4 O4 65(10)
C14 Co1 N4 O4 97.6(3)
N5 Co1 N4 O4 -85.9(3)
N1 Co1 N5 C9 139.6(3)
N3 Co1 N5 C9 -40.5(3)
N4 Co1 N5 C9 -122.0(3)
N2 Co1 N5 C9 58.4(3)
C14 Co1 N5 C9 -21(2)
N1 Co1 N5 C13 -40.4(3)
N3 Co1 N5 C13 139.4(3)
N4 Co1 N5 C13 58.0(3)
N2 Co1 N5 C13 -121.6(3)
C14 Co1 N5 C13 159(2)
N8 Co2 N7 C23 2.9(3)
N10 Co2 N7 C23 -177.6(3)
N9 Co2 N7 C23 30(13)
N11 Co2 N7 C23 -87.3(3)
C21 Co2 N7 C23 96.7(3)
N8 Co2 N7 O7 -175.4(3)
N10 Co2 N7 O7 4.2(3)
N9 Co2 N7 O7 -148(13)
N11 Co2 N7 O7 94.4(3)
C21 Co2 N7 O7 -81.6(3)
N7 Co2 N8 C24 -4.1(3)
N10 Co2 N8 C24 -138(12)
N9 Co2 N8 C24 176.2(3)
N11 Co2 N8 C24 86.0(3)
C21 Co2 N8 C24 -92.8(3)
N7 Co2 N8 O8 178.7(3)
N10 Co2 N8 O8 45(12)
N9 Co2 N8 O8 -1.0(3)
N11 Co2 N8 O8 -91.1(3)
C21 Co2 N8 O8 90.0(3)
N7 Co2 N9 C27 156(13)
N8 Co2 N9 C27 -176.4(3)
N10 Co2 N9 C27 4.1(3)
N11 Co2 N9 C27 -86.1(3)
C21 Co2 N9 C27 89.9(3)
N7 Co2 N9 O9 -27(13)
N8 Co2 N9 O9 0.1(3)
N10 Co2 N9 O9 -179.5(3)
N11 Co2 N9 O9 90.4(3)
C21 Co2 N9 O9 -93.7(3)
N7 Co2 N10 C28 176.9(3)
N8 Co2 N10 C28 -49(12)
N9 Co2 N10 C28 -3.4(3)
N11 Co2 N10 C28 86.7(3)
C21 Co2 N10 C28 -94.5(3)
N7 Co2 N10 O10 -3.0(3)
N8 Co2 N10 O10 131(12)
N9 Co2 N10 O10 176.7(3)
N11 Co2 N10 O10 -93.2(3)
C21 Co2 N10 O10 85.6(3)
N7 Co2 N11 C34 -50.5(3)
N8 Co2 N11 C34 -132.0(3)
N10 Co2 N11 C34 48.5(3)
N9 Co2 N11 C34 130.1(3)
C21 Co2 N11 C34 32(2)
N7 Co2 N11 C30 130.9(3)
N8 Co2 N11 C30 49.4(3)
N10 Co2 N11 C30 -130.1(3)
N9 Co2 N11 C30 -48.5(3)
C21 Co2 N11 C30 -146.8(19)
O1 N1 C2 C3 -179.2(3)
Co1 N1 C2 C3 -1.0(4)
O1 N1 C2 C1 2.4(6)
Co1 N1 C2 C1 -179.4(3)
O2 N2 C3 C2 -179.6(3)
Co1 N2 C3 C2 -0.4(4)
O2 N2 C3 C4 -1.3(6)
Co1 N2 C3 C4 177.9(3)
N1 C2 C3 N2 0.9(5)
C1 C2 C3 N2 179.2(4)
N1 C2 C3 C4 -177.4(4)
C1 C2 C3 C4 0.9(7)
O3 N3 C6 C7 178.8(3)
Co1 N3 C6 C7 3.7(4)
O3 N3 C6 C5 0.3(6)
Co1 N3 C6 C5 -174.8(3)
O4 N4 C7 C6 180.0(3)
Co1 N4 C7 C6 3.5(4)
O4 N4 C7 C8 -0.4(6)
Co1 N4 C7 C8 -176.9(3)
N3 C6 C7 N4 -4.6(5)
C5 C6 C7 N4 173.9(3)
N3 C6 C7 C8 175.8(4)
C5 C6 C7 C8 -5.7(6)
C13 N5 C9 C10 -1.5(6)
Co1 N5 C9 C10 178.4(3)
N5 C9 C10 C11 0.9(7)
C9 C10 C11 C12 0.3(7)
C10 C11 C12 C13 -0.8(7)
C9 N5 C13 C12 1.0(6)
Co1 N5 C13 C12 -179.0(3)
C11 C12 C13 N5 0.2(7)
N1 Co1 C14 C15 20.6(3)
N3 Co1 C14 C15 -159.2(3)
N4 Co1 C14 C15 -77.7(3)
N2 Co1 C14 C15 101.8(3)
N5 Co1 C14 C15 -179(93)
Co1 C14 C15 C20 -101.3(4)
Co1 C14 C15 C16 78.4(4)
C20 C15 C16 C17 0.8(5)
C14 C15 C16 C17 -178.9(3)
C15 C16 C17 C18 -1.2(6)
C16 C17 C18 C19 -0.6(6)
C17 C18 C19 C20 2.5(5)
C17 C18 C19 C21 -173.2(3)
C16 C15 C20 C19 1.4(5)
C14 C15 C20 C19 -178.9(3)
C16 C15 C20 N6 -175.7(3)
C14 C15 C20 N6 4.1(5)
C18 C19 C20 C15 -3.0(5)
C21 C19 C20 C15 172.4(3)
C18 C19 C20 N6 174.0(3)
C21 C19 C20 N6 -10.6(5)
O5 N6 C20 C15 -53.4(5)
O6 N6 C20 C15 124.3(4)
O5 N6 C20 C19 129.3(4)
O6 N6 C20 C19 -53.0(5)
C20 C19 C21 Co2 -92.2(4)
C18 C19 C21 Co2 83.1(4)
N7 Co2 C21 C19 -60.9(3)
N8 Co2 C21 C19 20.5(3)
N10 Co2 C21 C19 -159.9(3)
N9 Co2 C21 C19 118.5(3)
N11 Co2 C21 C19 -143.3(19)
O7 N7 C23 C24 177.0(3)
Co2 N7 C23 C24 -1.3(4)
O7 N7 C23 C22 -0.5(6)
Co2 N7 C23 C22 -178.8(3)
O8 N8 C24 C23 -178.3(3)
Co2 N8 C24 C23 4.4(4)
O8 N8 C24 C25 -1.3(6)
Co2 N8 C24 C25 -178.6(3)
N7 C23 C24 N8 -2.0(5)
C22 C23 C24 N8 175.5(4)
N7 C23 C24 C25 -178.9(4)
C22 C23 C24 C25 -1.5(6)
O9 N9 C27 C28 179.5(3)
Co2 N9 C27 C28 -4.0(4)
O9 N9 C27 C26 -0.5(6)
Co2 N9 C27 C26 176.0(3)
O10 N10 C28 C27 -178.0(3)
Co2 N10 C28 C27 2.1(4)
O10 N10 C28 C29 1.9(6)
Co2 N10 C28 C29 -178.0(3)
N9 C27 C28 N10 1.2(5)
C26 C27 C28 N10 -178.8(4)
N9 C27 C28 C29 -178.7(4)
C26 C27 C28 C29 1.3(6)
C34 N11 C30 C31 -1.1(6)
Co2 N11 C30 C31 177.6(4)
N11 C30 C31 C32 0.1(8)
C30 C31 C32 C33 0.6(8)
C31 C32 C33 C34 -0.3(8)
C30 N11 C34 C33 1.4(6)
Co2 N11 C34 C33 -177.2(3)
C32 C33 C34 N11 -0.8(7)
